data_4078592
loop_
_publ_author_name
'Jian, Zhongbao'
'Hangaly, Noa K.'
'Rong, Weifeng'
'Mou, Zehuai'
'Liu, Dongtao'
'Li, Shihui'
'Trifonov, Alexander A.'
'Sundermeyer, J\"org'
'Cui, Dongmei'

_publ_section_title
;
 Yttrium Hydride Complex Bearing CpPN/Amidinate Heteroleptic Ligands:
 Synthesis, Structure, and Reactivity
;
_journal_issue 12
_journal_name_full Organometallics
_journal_page_first 4579
_journal_paper_doi 10.1021/om3003703
_journal_volume 31
_journal_year 2012
_chemical_formula_sum 'C47 H71 N5 P Si Y'
_chemical_formula_weight 854.06
_chemical_name_systematic
; 
 ? 
;
_space_group_IT_number 14
_symmetry_cell_setting monoclinic
_symmetry_space_group_name_Hall '-P 2yn'
_symmetry_space_group_name_H-M 'P 1 21/n 1'
_atom_sites_solution_hydrogens geom
_atom_sites_solution_primary direct
_atom_sites_solution_secondary difmap
_audit_creation_method SHELXL-97
_cell_angle_alpha 90.00
_cell_angle_beta 96.5110(10)
_cell_angle_gamma 90.00
_cell_formula_units_Z 4
_cell_length_a 12.1425(5)
_cell_length_b 24.8422(10)
_cell_length_c 15.7110(6)
_cell_measurement_temperature 185(2)
_cell_volume 4708.6(3)
_computing_structure_refinement 'SHELXL-97 (Sheldrick, 1997)'
_computing_structure_solution 'SHELXS-97 (Sheldrick, 1990)'
_diffrn_ambient_temperature 185(2)
_diffrn_measured_fraction_theta_full 0.998
_diffrn_measured_fraction_theta_max 0.998
_diffrn_radiation_monochromator graphite
_diffrn_radiation_source 'fine-focus sealed tube'
_diffrn_radiation_type MoK\a
_diffrn_radiation_wavelength 0.71073
_diffrn_reflns_av_R_equivalents 0.0669
_diffrn_reflns_av_sigmaI/netI 0.0863
_diffrn_reflns_limit_h_max 13
_diffrn_reflns_limit_h_min -15
_diffrn_reflns_limit_k_max 22
_diffrn_reflns_limit_k_min -30
_diffrn_reflns_limit_l_max 17
_diffrn_reflns_limit_l_min -19
_diffrn_reflns_number 26048
_diffrn_reflns_theta_full 26.09
_diffrn_reflns_theta_max 26.09
_diffrn_reflns_theta_min 1.54
_exptl_absorpt_coefficient_mu 1.334
_exptl_absorpt_correction_T_max 0.7402
_exptl_absorpt_correction_T_min 0.6904
_exptl_absorpt_correction_type multi-scan
_exptl_crystal_density_diffrn 1.205
_exptl_crystal_density_method 'not measured'
_exptl_crystal_F_000 1824
_exptl_crystal_size_max 0.30
_exptl_crystal_size_mid 0.27
_exptl_crystal_size_min 0.24
_refine_diff_density_max 0.412
_refine_diff_density_min -0.306
_refine_diff_density_rms 0.066
_refine_ls_extinction_method none
_refine_ls_goodness_of_fit_ref 0.987
_refine_ls_hydrogen_treatment mixed
_refine_ls_matrix_type full
_refine_ls_number_parameters 515
_refine_ls_number_reflns 9325
_refine_ls_number_restraints 0
_refine_ls_restrained_S_all 0.987
_refine_ls_R_factor_all 0.0864
_refine_ls_R_factor_gt 0.0455
_refine_ls_shift/su_max 0.001
_refine_ls_shift/su_mean 0.000
_refine_ls_structure_factor_coef Fsqd
_refine_ls_weighting_details 'calc w=1/[\s^2^(Fo^2^)+(0.0385P)^2^+0.0000P] where P=(Fo^2^+2Fc^2^)/3'
_refine_ls_weighting_scheme calc
_refine_ls_wR_factor_gt 0.0856
_refine_ls_wR_factor_ref 0.0980
_reflns_number_gt 6202
_reflns_number_total 9325
_reflns_threshold_expression >2sigma(I)
_cod_data_source_file om3003703_si_002.cif
_cod_data_source_block 7
_cod_depositor_comments
;
The following automatic conversions were performed:

'_symmetry_cell_setting' value 'MONOCLINIC' changed to 'monoclinic'
according to /home/saulius/struct/CIF-dictionaries/cif_core.dic
dictionary named 'cif_core.dic' version 2.4.1 from
2010-06-29.

'_exptl_absorpt_correction_type' value 'MULTI-SCAN'
changed to 'multi-scan' according to
/home/saulius/struct/CIF-dictionaries/cif_core.dic dictionary named
'cif_core.dic' version 2.4.1 from
2010-06-29.

'_refine_ls_hydrogen_treatment' value 'MIXED' changed to
'mixed' according to
/home/saulius/struct/CIF-dictionaries/cif_core.dic dictionary named
'cif_core.dic' version 2.4.1 from 2010-06-29.

Automatic conversion script
Id: cif_fix_values 1891 2012-01-12 08:04:46Z andrius 
;
_cod_original_sg_symbol_H-M P2(1)/n
_cod_database_code 4078592

loop_
_symmetry_equiv_pos_as_xyz
'x, y, z'
'-x+1/2, y+1/2, -z+1/2'
'-x, -y, -z'
'x-1/2, -y-1/2, z-1/2'

loop_
_atom_site_label
_atom_site_type_symbol
_atom_site_fract_x
_atom_site_fract_y
_atom_site_fract_z
_atom_site_U_iso_or_equiv
_atom_site_adp_type
_atom_site_occupancy
_atom_site_symmetry_multiplicity
_atom_site_calc_flag
_atom_site_refinement_flags
C1 C 0.4612(3) 0.18458(11) 0.14742(17) 0.0233(7) Uani 1 1 d .
C2 C 0.5190(3) 0.15734(12) 0.08656(17) 0.0266(7) Uani 1 1 d .
H2 H 0.5783 0.1709 0.0606 0.032 Uiso 1 1 calc R
C3 C 0.4709(3) 0.10669(13) 0.07262(19) 0.0317(8) Uani 1 1 d .
H3 H 0.4920 0.0806 0.0352 0.038 Uiso 1 1 calc R
C4 C 0.3854(3) 0.10193(13) 0.12473(19) 0.0320(8) Uani 1 1 d .
H4 H 0.3404 0.0719 0.1279 0.038 Uiso 1 1 calc R
C5 C 0.3782(2) 0.14887(12) 0.17084(18) 0.0271(7) Uani 1 1 d .
H5 H 0.3281 0.1559 0.2101 0.033 Uiso 1 1 calc R
C6 C 0.3977(3) 0.26672(12) 0.25722(19) 0.0260(7) Uani 1 1 d .
C7 C 0.3569(3) 0.23861(13) 0.32339(18) 0.0320(8) Uani 1 1 d .
H7 H 0.3923 0.2074 0.3445 0.038 Uiso 1 1 calc R
C8 C 0.2639(3) 0.25665(15) 0.3580(2) 0.0432(9) Uani 1 1 d .
H8 H 0.2379 0.2378 0.4028 0.052 Uiso 1 1 calc R
C9 C 0.2097(3) 0.30242(16) 0.3265(3) 0.0499(10) Uani 1 1 d .
H9 H 0.1470 0.3144 0.3498 0.060 Uiso 1 1 calc R
C10 C 0.2484(3) 0.33016(15) 0.2608(3) 0.0517(10) Uani 1 1 d .
H10 H 0.2117 0.3611 0.2395 0.062 Uiso 1 1 calc R
C11 C 0.3414(3) 0.31269(13) 0.2258(2) 0.0380(9) Uani 1 1 d .
H11 H 0.3666 0.3318 0.1808 0.046 Uiso 1 1 calc R
C12 C 0.5534(2) 0.29370(11) 0.14189(18) 0.0238(7) Uani 1 1 d .
C13 C 0.5323(3) 0.29117(13) 0.05278(19) 0.0312(8) Uani 1 1 d .
H13 H 0.4985 0.2609 0.0265 0.037 Uiso 1 1 calc R
C14 C 0.5618(3) 0.33385(14) 0.0038(2) 0.0380(9) Uani 1 1 d .
H14 H 0.5496 0.3318 -0.0556 0.046 Uiso 1 1 calc R
C15 C 0.6091(3) 0.37940(13) 0.0424(2) 0.0403(9) Uani 1 1 d .
H15 H 0.6263 0.4085 0.0091 0.048 Uiso 1 1 calc R
C16 C 0.6307(3) 0.38202(13) 0.1300(2) 0.0362(8) Uani 1 1 d .
H16 H 0.6638 0.4125 0.1559 0.043 Uiso 1 1 calc R
C17 C 0.6034(3) 0.33946(12) 0.1792(2) 0.0299(8) Uani 1 1 d .
H17 H 0.6185 0.3413 0.2385 0.036 Uiso 1 1 calc R
C18 C 0.7085(2) 0.24637(11) 0.30730(17) 0.0209(7) Uani 1 1 d .
C19 C 0.7068(3) 0.27360(11) 0.38616(18) 0.0242(7) Uani 1 1 d .
C20 C 0.7958(3) 0.30523(12) 0.41717(19) 0.0309(8) Uani 1 1 d .
H20 H 0.7938 0.3235 0.4686 0.037 Uiso 1 1 calc R
C21 C 0.8872(3) 0.31032(13) 0.3738(2) 0.0368(9) Uani 1 1 d .
H21 H 0.9458 0.3324 0.3951 0.044 Uiso 1 1 calc R
C22 C 0.8916(3) 0.28256(13) 0.29865(19) 0.0323(8) Uani 1 1 d .
H22 H 0.9543 0.2855 0.2700 0.039 Uiso 1 1 calc R
C23 C 0.8043(3) 0.25027(12) 0.26459(18) 0.0252(7) Uani 1 1 d .
C24 C 0.8194(3) 0.22025(13) 0.18182(18) 0.0303(8) Uani 1 1 d .
H24 H 0.7536 0.1979 0.1668 0.036 Uiso 1 1 calc R
C25 C 0.8306(3) 0.25820(15) 0.10746(19) 0.0445(10) Uani 1 1 d .
H25A H 0.7670 0.2814 0.0994 0.067 Uiso 1 1 calc R
H25B H 0.8354 0.2376 0.0563 0.067 Uiso 1 1 calc R
H25C H 0.8964 0.2795 0.1197 0.067 Uiso 1 1 calc R
C26 C 0.9198(3) 0.18312(13) 0.1961(2) 0.0418(9) Uani 1 1 d .
H26A H 0.9859 0.2043 0.2078 0.063 Uiso 1 1 calc R
H26B H 0.9245 0.1619 0.1456 0.063 Uiso 1 1 calc R
H26C H 0.9121 0.1598 0.2437 0.063 Uiso 1 1 calc R
C27 C 0.6101(3) 0.27032(13) 0.43880(18) 0.0307(8) Uani 1 1 d .
H27 H 0.5576 0.2439 0.4114 0.037 Uiso 1 1 calc R
C28 C 0.5489(3) 0.32390(13) 0.4418(2) 0.0457(10) Uani 1 1 d .
H28A H 0.5979 0.3504 0.4697 0.069 Uiso 1 1 calc R
H28B H 0.4860 0.3195 0.4730 0.069 Uiso 1 1 calc R
H28C H 0.5244 0.3355 0.3844 0.069 Uiso 1 1 calc R
C29 C 0.6471(3) 0.25057(14) 0.53028(18) 0.0419(9) Uani 1 1 d .
H29A H 0.6872 0.2174 0.5279 0.063 Uiso 1 1 calc R
H29B H 0.5831 0.2448 0.5598 0.063 Uiso 1 1 calc R
H29C H 0.6941 0.2771 0.5602 0.063 Uiso 1 1 calc R
C30 C 0.7972(3) 0.06153(11) 0.23699(19) 0.0250(7) Uani 1 1 d .
C31 C 0.8228(3) 0.08259(12) 0.39107(18) 0.0293(8) Uani 1 1 d .
H31 H 0.9026 0.0792 0.3876 0.035 Uiso 1 1 calc R
C32 C 0.8016(3) 0.13453(13) 0.43775(19) 0.0362(8) Uani 1 1 d .
H32A H 0.8372 0.1639 0.4121 0.054 Uiso 1 1 calc R
H32B H 0.8308 0.1314 0.4969 0.054 Uiso 1 1 calc R
H32C H 0.7232 0.1411 0.4337 0.054 Uiso 1 1 calc R
C33 C 0.7843(3) 0.03410(13) 0.43901(19) 0.0392(9) Uani 1 1 d .
H33A H 0.7056 0.0362 0.4407 0.059 Uiso 1 1 calc R
H33B H 0.8211 0.0339 0.4964 0.059 Uiso 1 1 calc R
H33C H 0.8019 0.0017 0.4102 0.059 Uiso 1 1 calc R
C34 C 0.7641(3) 0.04885(13) 0.08353(18) 0.0317(8) Uani 1 1 d .
H34 H 0.8422 0.0381 0.0934 0.038 Uiso 1 1 calc R
C35 C 0.6966(3) -0.00123(13) 0.0556(2) 0.0431(9) Uani 1 1 d .
H35A H 0.7075 -0.0281 0.0997 0.065 Uiso 1 1 calc R
H35B H 0.7203 -0.0151 0.0037 0.065 Uiso 1 1 calc R
H35C H 0.6194 0.0080 0.0459 0.065 Uiso 1 1 calc R
C36 C 0.7536(3) 0.09096(14) 0.01259(19) 0.0415(9) Uani 1 1 d .
H36A H 0.6769 0.1000 -0.0019 0.062 Uiso 1 1 calc R
H36B H 0.7830 0.0768 -0.0370 0.062 Uiso 1 1 calc R
H36C H 0.7942 0.1226 0.0320 0.062 Uiso 1 1 calc R
C37 C 0.8901(3) 0.02007(13) 0.24459(19) 0.0317(8) Uani 1 1 d .
H37A H 0.8626 -0.0095 0.2079 0.038 Uiso 1 1 calc R
H37B H 0.8941 0.0066 0.3028 0.038 Uiso 1 1 calc R
C38 C 1.0584(3) 0.04806(19) 0.1116(2) 0.0675(13) Uani 1 1 d .
H38A H 1.0190 0.0807 0.0959 0.101 Uiso 1 1 calc R
H38B H 1.0306 0.0196 0.0738 0.101 Uiso 1 1 calc R
H38C H 1.1359 0.0532 0.1074 0.101 Uiso 1 1 calc R
C39 C 1.1129(3) 0.07961(18) 0.2953(2) 0.0678(13) Uani 1 1 d .
H39A H 1.1896 0.0803 0.2856 0.102 Uiso 1 1 calc R
H39B H 1.1071 0.0699 0.3537 0.102 Uiso 1 1 calc R
H39C H 1.0811 0.1146 0.2840 0.102 Uiso 1 1 calc R
C40 C 1.1037(4) -0.03693(18) 0.2480(3) 0.0912(17) Uani 1 1 d .
H40A H 1.1819 -0.0345 0.2443 0.137 Uiso 1 1 calc R
H40B H 1.0715 -0.0631 0.2076 0.137 Uiso 1 1 calc R
H40C H 1.0914 -0.0477 0.3049 0.137 Uiso 1 1 calc R
C41 C 0.4852(3) 0.04949(13) 0.3489(2) 0.0291(8) Uani 1 1 d .
C42 C 0.4936(3) -0.02887(12) 0.26323(19) 0.0309(8) Uani 1 1 d .
H42 H 0.4445 -0.0414 0.3045 0.037 Uiso 1 1 calc R
C43 C 0.6015(3) -0.05965(13) 0.2790(2) 0.0413(9) Uani 1 1 d .
H43A H 0.6535 -0.0454 0.2432 0.062 Uiso 1 1 calc R
H43B H 0.5883 -0.0970 0.2659 0.062 Uiso 1 1 calc R
H43C H 0.6310 -0.0560 0.3381 0.062 Uiso 1 1 calc R
C44 C 0.4367(3) -0.03937(13) 0.17388(19) 0.0426(9) Uani 1 1 d .
H44A H 0.3651 -0.0225 0.1675 0.064 Uiso 1 1 calc R
H44B H 0.4281 -0.0774 0.1651 0.064 Uiso 1 1 calc R
H44C H 0.4808 -0.0248 0.1324 0.064 Uiso 1 1 calc R
C45 C 0.4743(3) 0.12227(12) 0.44708(18) 0.0305(8) Uani 1 1 d .
H45 H 0.4934 0.1606 0.4487 0.037 Uiso 1 1 calc R
C46 C 0.5363(3) 0.09662(14) 0.52743(19) 0.0446(10) Uani 1 1 d .
H46A H 0.5189 0.0589 0.5287 0.067 Uiso 1 1 calc R
H46B H 0.5141 0.1138 0.5775 0.067 Uiso 1 1 calc R
H46C H 0.6147 0.1011 0.5264 0.067 Uiso 1 1 calc R
C47 C 0.3504(3) 0.11864(14) 0.4519(2) 0.0426(9) Uani 1 1 d .
H47A H 0.3113 0.1333 0.4005 0.064 Uiso 1 1 calc R
H47B H 0.3317 0.1387 0.5005 0.064 Uiso 1 1 calc R
H47C H 0.3296 0.0816 0.4576 0.064 Uiso 1 1 calc R
N1 N 0.6168(2) 0.21414(9) 0.26972(14) 0.0208(6) Uani 1 1 d .
N2 N 0.7656(2) 0.08801(10) 0.30379(14) 0.0246(6) Uani 1 1 d .
N3 N 0.7338(2) 0.07191(10) 0.16363(14) 0.0269(6) Uani 1 1 d .
N4 N 0.5138(2) 0.02866(9) 0.27770(15) 0.0265(6) Uani 1 1 d .
N5 N 0.5079(2) 0.10057(9) 0.36680(15) 0.0259(6) Uani 1 1 d .
P1 P 0.51520(7) 0.23950(3) 0.20889(5) 0.02219(18) Uani 1 1 d .
Si1 Si 1.03827(8) 0.02998(4) 0.22337(6) 0.0407(3) Uani 1 1 d .
Y1 Y 0.59109(2) 0.112275(11) 0.236995(17) 0.02127(9) Uani 1 1 d .
H41 H 0.448(2) 0.0255(11) 0.3888(16) 0.024(8) Uiso 1 1 d .

loop_
_atom_site_aniso_label
_atom_site_aniso_U_11
_atom_site_aniso_U_22
_atom_site_aniso_U_33
_atom_site_aniso_U_23
_atom_site_aniso_U_13
_atom_site_aniso_U_12
C1 0.0254(18) 0.0220(16) 0.0210(16) 0.0006(13) -0.0038(13) -0.0010(13)
C2 0.032(2) 0.0263(18) 0.0211(16) 0.0050(14) -0.0009(14) 0.0000(14)
C3 0.039(2) 0.0305(19) 0.0231(16) -0.0040(15) -0.0067(15) 0.0048(16)
C4 0.028(2) 0.030(2) 0.0350(18) 0.0039(15) -0.0077(15) -0.0063(15)
C5 0.0209(18) 0.0308(19) 0.0283(17) 0.0003(15) -0.0027(14) -0.0018(14)
C6 0.0212(18) 0.0259(17) 0.0302(17) -0.0037(15) 0.0004(14) -0.0025(14)
C7 0.030(2) 0.037(2) 0.0281(18) -0.0018(16) 0.0019(15) 0.0002(16)
C8 0.038(2) 0.058(3) 0.036(2) -0.0095(19) 0.0141(17) -0.0069(19)
C9 0.025(2) 0.055(3) 0.072(3) -0.018(2) 0.016(2) 0.0053(19)
C10 0.036(2) 0.042(2) 0.080(3) -0.001(2) 0.015(2) 0.0096(18)
C11 0.032(2) 0.032(2) 0.050(2) 0.0030(17) 0.0098(17) 0.0059(16)
C12 0.0241(18) 0.0214(17) 0.0263(17) 0.0043(14) 0.0045(14) 0.0013(13)
C13 0.032(2) 0.0308(19) 0.0303(18) 0.0034(15) 0.0015(15) 0.0018(15)
C14 0.036(2) 0.047(2) 0.0304(19) 0.0124(17) 0.0018(16) 0.0051(18)
C15 0.038(2) 0.030(2) 0.054(2) 0.0176(18) 0.0069(18) -0.0006(16)
C16 0.034(2) 0.0287(19) 0.046(2) 0.0041(17) 0.0051(16) -0.0045(16)
C17 0.029(2) 0.0277(18) 0.0327(18) 0.0032(15) 0.0036(15) 0.0028(15)
C18 0.0207(17) 0.0198(16) 0.0222(16) 0.0022(13) 0.0016(13) -0.0009(13)
C19 0.0251(19) 0.0256(17) 0.0213(16) 0.0006(14) 0.0001(13) -0.0017(14)
C20 0.037(2) 0.0323(19) 0.0225(16) -0.0108(15) 0.0004(15) -0.0048(16)
C21 0.033(2) 0.042(2) 0.0338(19) -0.0090(17) -0.0018(16) -0.0173(17)
C22 0.028(2) 0.042(2) 0.0277(17) -0.0040(16) 0.0075(15) -0.0092(16)
C23 0.0279(19) 0.0253(17) 0.0216(16) 0.0019(14) -0.0003(14) -0.0021(14)
C24 0.0234(19) 0.040(2) 0.0289(17) -0.0100(16) 0.0092(14) -0.0066(15)
C25 0.038(2) 0.070(3) 0.0260(19) 0.0023(18) 0.0068(16) 0.0070(19)
C26 0.045(2) 0.033(2) 0.050(2) -0.0058(18) 0.0154(18) -0.0013(17)
C27 0.031(2) 0.035(2) 0.0264(17) -0.0061(15) 0.0069(15) -0.0057(15)
C28 0.046(3) 0.044(2) 0.050(2) -0.0123(19) 0.0120(19) 0.0026(18)
C29 0.048(2) 0.052(2) 0.0274(19) -0.0054(17) 0.0123(17) -0.0092(19)
C30 0.0251(19) 0.0219(17) 0.0283(17) 0.0016(14) 0.0048(14) -0.0026(14)
C31 0.027(2) 0.037(2) 0.0238(17) -0.0011(15) -0.0025(14) 0.0055(15)
C32 0.035(2) 0.043(2) 0.0291(18) -0.0074(16) -0.0029(15) 0.0002(16)
C33 0.052(3) 0.038(2) 0.0268(18) 0.0051(16) 0.0026(16) 0.0077(17)
C34 0.030(2) 0.041(2) 0.0253(17) -0.0075(16) 0.0071(15) -0.0005(16)
C35 0.058(3) 0.040(2) 0.0328(19) -0.0087(17) 0.0078(18) -0.0027(18)
C36 0.049(3) 0.052(2) 0.0249(18) -0.0047(17) 0.0093(17) -0.0089(19)
C37 0.033(2) 0.0314(19) 0.0307(18) -0.0046(15) 0.0046(15) 0.0021(15)
C38 0.036(3) 0.114(4) 0.054(3) -0.011(3) 0.016(2) -0.009(2)
C39 0.046(3) 0.089(3) 0.066(3) -0.021(3) -0.005(2) -0.005(2)
C40 0.049(3) 0.069(3) 0.159(5) 0.016(3) 0.029(3) 0.031(2)
C41 0.031(2) 0.031(2) 0.0251(18) 0.0099(16) 0.0034(15) -0.0015(15)
C42 0.038(2) 0.0272(18) 0.0276(18) 0.0026(15) 0.0041(15) -0.0068(15)
C43 0.049(3) 0.031(2) 0.043(2) -0.0011(17) 0.0033(18) 0.0008(17)
C44 0.054(3) 0.033(2) 0.039(2) -0.0030(17) -0.0014(18) -0.0092(18)
C45 0.039(2) 0.0280(19) 0.0261(17) -0.0020(14) 0.0094(15) -0.0010(15)
C46 0.062(3) 0.050(2) 0.0231(18) 0.0020(16) 0.0097(17) 0.0020(19)
C47 0.042(2) 0.043(2) 0.046(2) -0.0091(18) 0.0184(18) -0.0044(18)
N1 0.0222(15) 0.0208(13) 0.0189(12) 0.0008(11) 0.0008(10) -0.0017(11)
N2 0.0266(16) 0.0275(14) 0.0195(13) -0.0010(11) 0.0014(11) 0.0011(12)
N3 0.0322(17) 0.0294(15) 0.0181(13) -0.0049(11) -0.0008(12) 0.0001(12)
N4 0.0352(17) 0.0217(14) 0.0225(14) 0.0007(11) 0.0031(12) -0.0039(12)
N5 0.0311(16) 0.0226(15) 0.0241(14) -0.0002(11) 0.0036(11) -0.0029(11)
P1 0.0225(5) 0.0213(4) 0.0226(4) 0.0005(3) 0.0018(3) -0.0016(3)
Si1 0.0304(6) 0.0471(6) 0.0445(6) -0.0070(5) 0.0044(5) 0.0061(5)
Y1 0.02329(17) 0.02138(16) 0.01882(15) 0.00006(14) 0.00097(11) -0.00098(14)

loop_
_atom_type_symbol
_atom_type_description
_atom_type_scat_dispersion_real
_atom_type_scat_dispersion_imag
_atom_type_scat_source
C C 0.0033 0.0016 'International Tables Vol C Tables 4.2.6.8 and 6.1.1.4'
H H 0.0000 0.0000 'International Tables Vol C Tables 4.2.6.8 and 6.1.1.4'
N N 0.0061 0.0033 'International Tables Vol C Tables 4.2.6.8 and 6.1.1.4'
Si Si 0.0817 0.0704 'International Tables Vol C Tables 4.2.6.8 and 6.1.1.4'
P P 0.1023 0.0942 'International Tables Vol C Tables 4.2.6.8 and 6.1.1.4'
Y Y -2.7962 3.5667 'International Tables Vol C Tables 4.2.6.8 and 6.1.1.4'

loop_
_geom_angle_atom_site_label_1
_geom_angle_atom_site_label_2
_geom_angle_atom_site_label_3
_geom_angle
C2 C1 C5 107.2(3)
C2 C1 P1 124.0(2)
C5 C1 P1 125.0(2)
C2 C1 Y1 74.23(16)
C5 C1 Y1 80.70(17)
P1 C1 Y1 94.08(11)
C3 C2 C1 107.8(3)
C3 C2 Y1 81.39(17)
C1 C2 Y1 75.01(16)
C2 C3 C4 108.1(3)
C2 C3 Y1 69.38(16)
C4 C3 Y1 79.02(17)
C5 C4 C3 109.4(3)
C5 C4 Y1 73.01(17)
C3 C4 Y1 72.75(17)
C4 C5 C1 107.6(3)
C4 C5 Y1 79.12(18)
C1 C5 Y1 69.50(17)
C7 C6 C11 118.3(3)
C7 C6 P1 119.3(2)
C11 C6 P1 122.2(2)
C8 C7 C6 120.6(3)
C9 C8 C7 120.3(3)
C10 C9 C8 119.7(3)
C9 C10 C11 120.6(4)
C10 C11 C6 120.5(3)
C17 C12 C13 118.9(3)
C17 C12 P1 119.7(2)
C13 C12 P1 121.5(2)
C14 C13 C12 119.6(3)
C15 C14 C13 120.4(3)
C16 C15 C14 120.2(3)
C17 C16 C15 119.8(3)
C16 C17 C12 121.0(3)
C23 C18 C19 118.6(3)
C23 C18 N1 118.9(2)
C19 C18 N1 122.4(3)
C20 C19 C18 119.5(3)
C20 C19 C27 117.6(3)
C18 C19 C27 122.9(3)
C21 C20 C19 121.5(3)
C20 C21 C22 119.5(3)
C21 C22 C23 121.3(3)
C22 C23 C18 119.4(3)
C22 C23 C24 116.8(3)
C18 C23 C24 123.8(3)
C25 C24 C26 110.4(3)
C25 C24 C23 112.4(3)
C26 C24 C23 110.0(3)
C19 C27 C28 112.3(3)
C19 C27 C29 111.5(3)
C28 C27 C29 109.9(3)
N2 C30 N3 113.3(3)
N2 C30 C37 123.3(3)
N3 C30 C37 123.2(3)
N2 C31 C32 106.5(2)
N2 C31 C33 113.2(3)
C32 C31 C33 110.8(2)
N3 C34 C36 110.6(3)
N3 C34 C35 112.7(3)
C36 C34 C35 110.6(3)
C30 C37 Si1 127.7(2)
N4 C41 N5 119.3(3)
N4 C42 C43 110.0(3)
N4 C42 C44 111.3(3)
C43 C42 C44 111.1(3)
N5 C45 C47 113.2(3)
N5 C45 C46 113.3(3)
C47 C45 C46 109.4(3)
C18 N1 P1 122.17(19)
C18 N1 Y1 133.81(18)
P1 N1 Y1 101.45(11)
C30 N2 C31 122.8(3)
C30 N2 Y1 95.80(18)
C31 N2 Y1 138.68(19)
C30 N3 C34 119.2(3)
C30 N3 Y1 92.46(17)
C34 N3 Y1 146.9(2)
C41 N4 C42 117.4(3)
C41 N4 Y1 92.03(19)
C42 N4 Y1 150.3(2)
C41 N5 C45 117.5(3)
C41 N5 Y1 91.93(19)
C45 N5 Y1 150.54(19)
N1 P1 C1 103.70(13)
N1 P1 C12 114.26(13)
C1 P1 C12 111.36(13)
N1 P1 C6 118.94(13)
C1 P1 C6 104.88(14)
C12 P1 C6 103.42(14)
C39 Si1 C38 108.08(19)
C39 Si1 C40 107.5(2)
C38 Si1 C40 108.3(2)
C39 Si1 C37 113.14(17)
C38 Si1 C37 115.48(16)
C40 Si1 C37 103.89(18)
N2 Y1 N5 92.00(8)
N2 Y1 N4 91.10(8)
N5 Y1 N4 56.73(8)
N2 Y1 N3 56.05(8)
N5 Y1 N3 138.92(8)
N4 Y1 N3 95.26(8)
N2 Y1 N1 94.61(8)
N5 Y1 N1 90.14(7)
N4 Y1 N1 146.59(8)
N3 Y1 N1 115.13(8)
N2 Y1 C2 134.08(9)
N5 Y1 C2 132.60(9)
N4 Y1 C2 120.02(9)
N3 Y1 C2 86.13(9)
N1 Y1 C2 77.67(8)
N2 Y1 C1 149.17(9)
N5 Y1 C1 104.39(9)
N4 Y1 C1 119.73(9)
N3 Y1 C1 116.12(8)
N1 Y1 C1 60.05(8)
C2 Y1 C1 30.76(9)
N2 Y1 C3 138.38(9)
N5 Y1 C3 123.30(9)
N4 Y1 C3 91.37(9)
N3 Y1 C3 82.36(9)
N1 Y1 C3 105.51(8)
C2 Y1 C3 29.23(9)
C1 Y1 C3 48.72(9)
N2 Y1 C5 174.02(8)
N5 Y1 C5 84.00(9)
N4 Y1 C5 90.42(9)
N3 Y1 C5 129.54(8)
N1 Y1 C5 80.99(8)
C2 Y1 C5 49.09(9)
C1 Y1 C5 29.80(8)
C3 Y1 C5 47.34(9)
N2 Y1 C4 157.73(9)
N5 Y1 C4 95.15(9)
N4 Y1 C4 75.47(8)
N3 Y1 C4 106.79(9)
N1 Y1 C4 106.42(8)
C2 Y1 C4 47.62(9)
C1 Y1 C4 47.60(9)
C3 Y1 C4 28.23(9)
C5 Y1 C4 27.87(8)

loop_
_geom_bond_atom_site_label_1
_geom_bond_atom_site_label_2
_geom_bond_distance
C1 C2 1.420(4)
C1 C5 1.423(4)
C1 P1 1.755(3)
C1 Y1 2.682(3)
C2 C3 1.394(4)
C2 Y1 2.672(3)
C3 C4 1.398(4)
C3 Y1 2.822(3)
C4 C5 1.381(4)
C4 Y1 2.901(3)
C5 Y1 2.825(3)
C6 C7 1.390(4)
C6 C11 1.393(4)
C6 P1 1.820(3)
C7 C8 1.382(4)
C8 C9 1.378(5)
C9 C10 1.368(5)
C10 C11 1.381(5)
C12 C17 1.387(4)
C12 C13 1.396(4)
C12 P1 1.802(3)
C13 C14 1.381(4)
C14 C15 1.378(4)
C15 C16 1.373(4)
C16 C17 1.372(4)
C18 C23 1.411(4)
C18 C19 1.414(4)
C18 N1 1.443(4)
C19 C20 1.380(4)
C19 C27 1.513(4)
C20 C21 1.373(4)
C21 C22 1.373(4)
C22 C23 1.387(4)
C23 C24 1.528(4)
C24 C25 1.519(4)
C24 C26 1.525(4)
C27 C28 1.528(4)
C27 C29 1.537(4)
C30 N2 1.331(3)
C30 N3 1.337(4)
C30 C37 1.522(4)
C31 N2 1.471(3)
C31 C32 1.521(4)
C31 C33 1.522(4)
C34 N3 1.467(3)
C34 C36 1.523(4)
C34 C35 1.527(4)
C37 Si1 1.883(3)
C38 Si1 1.855(4)
C39 Si1 1.840(4)
C40 Si1 1.864(4)
C41 N4 1.315(4)
C41 N5 1.322(4)
C42 N4 1.463(4)
C42 C43 1.513(4)
C42 C44 1.515(4)
C45 N5 1.471(4)
C45 C47 1.518(4)
C45 C46 1.533(4)
N1 P1 1.601(2)
N1 Y1 2.594(2)
N2 Y1 2.335(2)
N3 Y1 2.406(2)
N4 Y1 2.396(2)
N5 Y1 2.394(2)
